data_9017455
loop_
_publ_author_name
'Simonov, M. A.'
'Kazanskaya, E. V.'
'Egorov-Tismenko Y K'
'Zhelezi, E. P.'
'Belov, N. V.'

_publ_section_title
;
 Refinement of the crystal-structure of frolovite, Ca[B(OH)4]2
 Note: T = 18 C
;
_journal_name_full 'Doklady Akademii Nauk SSSR'
_journal_page_first 91
_journal_page_last 94
_journal_volume 230
_journal_year 1976
_chemical_formula_sum 'B2 Ca H8 O8'
_chemical_name_mineral Frolovite
_space_group_IT_number 2
_space_group_name_Hall '-P 1'
_space_group_name_H-M_alt 'P -1'
_symmetry_space_group_name_H-M 'P -1'
_cell_angle_alpha 113.15
_cell_angle_beta 101.67
_cell_angle_gamma 107.87
_cell_length_a 7.774
_cell_length_b 5.680
_cell_length_c 8.136
_cell_formula_units_Z 2
_cell_volume 292.206
_database_code_amcsd 0019821
_diffrn_ambient_temperature 291.15
_exptl_crystal_density_diffrn 2.248
_cod_data_source_file inputs/fixed/downloads/14/14973.cif
_cod_data_source_block 14973
_cod_original_formula_sum 'Ca B2 O8 H8'
_cod_database_code 9017455

loop_
_space_group_symop_operation_xyz
x,y,z
-x,-y,-z

loop_
_atom_site_aniso_label
_atom_site_aniso_U_11
_atom_site_aniso_U_22
_atom_site_aniso_U_33
_atom_site_aniso_U_12
_atom_site_aniso_U_13
_atom_site_aniso_U_23
Ca 0.00912 0.00874 0.01026 0.00393 0.00279 0.00494
B1 0.01051 0.01013 0.01115 0.00443 0.00355 0.00545
B2 0.00975 0.00963 0.00963 0.00431 0.00355 0.00443
O1 0.01406 0.00849 0.01469 0.00456 0.00507 0.00481
O2 0.01304 0.01102 0.01178 0.00393 0.00507 0.00405
O3 0.01583 0.01773 0.01330 0.00899 0.00342 0.00887
O4 0.00950 0.01191 0.01798 0.00380 0.00507 0.00849
O5 0.01000 0.01292 0.01735 0.00279 0.00545 0.00697
O6 0.01216 0.01330 0.01140 0.00709 0.00367 0.00722
O7 0.01380 0.01191 0.00912 0.00583 0.00431 0.00481
O8 0.01165 0.00785 0.01406 0.00405 0.00418 0.00380

loop_
_atom_site_label
_atom_site_fract_x
_atom_site_fract_y
_atom_site_fract_z
_atom_site_U_iso_or_equiv
Ca 0.23679 0.01781 0.18910 0.00925
B1 0.02780 0.40720 0.23490 0.01064
B2 0.43880 0.31510 0.71200 0.00963
O1 0.06550 0.70600 0.30140 0.01254
O2 0.08300 0.29480 0.06540 0.01267
O3 0.14180 0.37110 0.38410 0.01393
O4 0.18190 0.77280 0.83150 0.01267
O5 0.23920 0.14360 0.68280 0.01406
O6 0.42450 0.73490 0.16120 0.01140
O7 0.46720 0.22910 0.52740 0.01153
O8 0.48620 0.62270 0.80830 0.01165
H1 0.02000 0.29200 0.68800 0.12792
H2 0.19100 0.41600 0.07800 0.03673
H3 0.23200 0.48500 0.41500 0.15198
H4 0.79300 0.10700 0.20200 0.04433
H5 0.18300 0.02700 0.58100 0.03800
H6 0.54100 0.27700 0.92900 0.03800
H7 0.49800 0.15000 0.52000 0.16465
H8 0.60900 0.34600 0.20400 0.03420

loop_
_cod_related_entry_id
_cod_related_entry_database
_cod_related_entry_code
1 AMCSD 0019821
